data_4085667
loop_
_publ_author_name
'Kameo, Hajime'
'Kawamoto, Tatsuya'
'Bourissou, Didier'
'Sakaki, Shigeyoshi'
'Nakazawa, Hiroshi'

_publ_section_title
;
 Evaluation of the \s-Donation from Group 11 Metals (Cu, Ag, Au) to
 Silane, Germane, and Stannane Based on the Experimental/Theoretical
 Systematic Approach
;
_journal_issue 8
_journal_name_full Organometallics
_journal_page_first 1440
_journal_paper_doi 10.1021/om501159v
_journal_volume 34
_journal_year 2015
_chemical_formula_moiety 'C54 H42 Cl Cu F P3 Si, 3(C H2 Cl2)'
_chemical_formula_sum 'C57 H48 Cl7 Cu F P3 Si'
_chemical_formula_weight 1184.64
_space_group_IT_number 2
_symmetry_cell_setting triclinic
_symmetry_Int_Tables_number 2
_symmetry_space_group_name_Hall '-P 1'
_symmetry_space_group_name_H-M 'P -1'
_cell_angle_alpha 65.951(11)
_cell_angle_beta 64.716(12)
_cell_angle_gamma 85.903(16)
_cell_formula_units_Z 2
_cell_length_a 12.655(4)
_cell_length_b 15.583(5)
_cell_length_c 16.868(4)
_cell_measurement_reflns_used 7520
_cell_measurement_temperature 200(2)
_cell_measurement_theta_max 27.4835
_cell_measurement_theta_min 4.0112
_cell_volume 2725.4(15)
_computing_cell_refinement CrystalClear
_computing_data_collection 'CrystalClear (Rigaku, 2001)'
_computing_molecular_graphics 'Ortep-3 for Windows (Farrugia, 1997)'
_computing_publication_material SHELXL97
_computing_structure_refinement 'SHELXL-97 (Sheldrick, 1997)'
_computing_structure_solution 'SIR97 (Altomare <i>et al.</i>,  1999)'
_diffrn_ambient_temperature 200(2)
_diffrn_detector_area_resol_mean 7.32
_diffrn_measured_fraction_theta_full 0.982
_diffrn_measured_fraction_theta_max 0.982
_diffrn_measurement_details
;
scan:
    Number of images: 600
               Slice: -80.0000 - 100.0000
         Image width: 0.3000
            Exp time: 10.0000
       Rotation axis: Phi
               Omega: 0.0000
                 Chi: 0.0000
                 Phi: 0.0000
                 XTD: 45.2458
              2theta: 19.7533
scan:
    Number of images: 160
               Slice: -20.0000 - 28.0000
         Image width: 0.3000
            Exp time: 10.0000
       Rotation axis: Omega
               Omega: 0.0000
                 Chi: 90.0000
                 Phi: 0.0000
                 XTD: 45.2458
              2theta: 19.7533
scan:
    Number of images: 160
               Slice: -20.0000 - 28.0000
         Image width: 0.3000
            Exp time: 10.0000
       Rotation axis: Omega
               Omega: 0.0000
                 Chi: 90.0000
                 Phi: 90.0000
                 XTD: 45.2458
              2theta: 19.7533
scan:
    Number of images: 160
               Slice: -20.0000 - 28.0000
         Image width: 0.3000
            Exp time: 10.0000
       Rotation axis: Omega
               Omega: 0.0000
                 Chi: 90.0000
                 Phi: 180.0000
                 XTD: 45.2458
              2theta: 19.7533
scan:
    Number of images: 160
               Slice: -20.0000 - 28.0000
         Image width: 0.3000
            Exp time: 10.0000
       Rotation axis: Omega
               Omega: 0.0000
                 Chi: 90.0000
                 Phi: 270.0000
                 XTD: 45.2458
              2theta: 19.7533

;
_diffrn_measurement_device 'Mercury CCD (2x2 bin mode)'
_diffrn_measurement_device_details 'AFC7: Eulerian 3-circle'
_diffrn_measurement_device_type 'Rigaku/MSC Mercury CCD'
_diffrn_measurement_method '\w or \f'
_diffrn_radiation_detector CCD
_diffrn_radiation_monochromator 'Graphite Monochromator'
_diffrn_radiation_source 'Rotating Anode'
_diffrn_radiation_type MoK\a
_diffrn_radiation_wavelength 0.71070
_diffrn_reflns_av_R_equivalents 0.0444
_diffrn_reflns_av_sigmaI/netI 0.0605
_diffrn_reflns_limit_h_max 15
_diffrn_reflns_limit_h_min -16
_diffrn_reflns_limit_k_max 20
_diffrn_reflns_limit_k_min -19
_diffrn_reflns_limit_l_max 21
_diffrn_reflns_limit_l_min -15
_diffrn_reflns_number 21583
_diffrn_reflns_reduction_process 'Lp corrections applied'
_diffrn_reflns_theta_full 27.48
_diffrn_reflns_theta_max 27.48
_diffrn_reflns_theta_min 4.01
_diffrn_source_current 150.0000
_diffrn_source_power 7.5000
_diffrn_source_voltage 50.0000
_exptl_absorpt_coefficient_mu 0.896
_exptl_absorpt_correction_T_max 0.9158
_exptl_absorpt_correction_T_min 0.7159
_exptl_absorpt_correction_type multi-scan
_exptl_absorpt_process_details '(Jacobson, 1998)'
_exptl_crystal_colour Colorless
_exptl_crystal_density_diffrn 1.444
_exptl_crystal_density_method 'not measured'
_exptl_crystal_description Platelet
_exptl_crystal_F_000 1212
_exptl_crystal_preparation 'mounted on the CryoLoop with Palaton oil and placed in N2 stream at 200(2) K'
_exptl_crystal_size_max 0.40
_exptl_crystal_size_mid 0.15
_exptl_crystal_size_min 0.10
_refine_diff_density_max 1.265
_refine_diff_density_min -1.222
_refine_diff_density_rms 0.101
_refine_ls_extinction_method none
_refine_ls_goodness_of_fit_ref 1.137
_refine_ls_hydrogen_treatment constr
_refine_ls_matrix_type full
_refine_ls_number_parameters 641
_refine_ls_number_reflns 12262
_refine_ls_number_restraints 0
_refine_ls_restrained_S_all 1.137
_refine_ls_R_factor_all 0.0957
_refine_ls_R_factor_gt 0.0810
_refine_ls_shift/su_max 0.002
_refine_ls_shift/su_mean 0.000
_refine_ls_structure_factor_coef Fsqd
_refine_ls_weighting_details 'calc w=1/[\s^2^(Fo^2^)+(0.0568P)^2^+9.0417P] where P=(Fo^2^+2Fc^2^)/3'
_refine_ls_weighting_scheme calc
_refine_ls_wR_factor_gt 0.1723
_refine_ls_wR_factor_ref 0.1811
_reflns_number_gt 10622
_reflns_number_total 12262
_reflns_threshold_expression >2sigma(I)
_cod_data_source_file om501159v_si_001.cif
_cod_data_source_block 4
_cod_depositor_comments
;
The following automatic conversions were performed:

'_exptl_absorpt_correction_type' value 'Multi-scan' changed to
'multi-scan' according to
/usr/data/users/saulius/crontab/automatic-downloads/rss-feeds/ACS/lib/dictionaries/cif_core.dic
dictionary named 'cif_core.dic' version 2.4.2 from 2011-04-26.

Automatic conversion script
Id: cif_fix_values 3143 2015-03-26 13:38:13Z robertas 

 Adding full bibliography for 4085667--4085675.cif.
;
_cod_original_cell_volume 2725.3(14)
_cod_original_sg_symbol_H-M P-1
_cod_database_code 4085667

loop_
_symmetry_equiv_pos_as_xyz
'x, y, z'
'-x, -y, -z'

loop_
_atom_site_label
_atom_site_type_symbol
_atom_site_fract_x
_atom_site_fract_y
_atom_site_fract_z
_atom_site_U_iso_or_equiv
_atom_site_adp_type
_atom_site_occupancy
_atom_site_symmetry_multiplicity
_atom_site_calc_flag
_atom_site_refinement_flags
_atom_site_disorder_assembly
_atom_site_disorder_group
Cu1 Cu 0.84270(4) 0.37907(3) 0.84636(3) 0.01807(12) Uani 1 1 d . . .
Cl1 Cl 0.90749(9) 0.52999(7) 0.81727(8) 0.0274(2) Uani 1 1 d . . .
Si1 Si 0.74647(9) 0.14591(8) 0.91270(8) 0.0205(2) Uani 1 1 d . . .
F1 F 0.6993(2) 0.03870(17) 0.94088(19) 0.0305(6) Uani 1 1 d . . .
P1 P 1.00788(8) 0.30297(7) 0.81973(7) 0.0182(2) Uani 1 1 d . . .
C1 C 0.8954(3) 0.1593(3) 0.8094(3) 0.0217(8) Uani 1 1 d . . .
C2 C 0.8970(4) 0.0993(3) 0.7652(3) 0.0275(9) Uani 1 1 d . . .
H2A H 0.8260 0.0620 0.7864 0.033 Uiso 1 1 calc R . .
C3 C 0.9989(4) 0.0927(3) 0.6917(4) 0.0345(10) Uani 1 1 d . . .
H3A H 0.9967 0.0521 0.6628 0.041 Uiso 1 1 calc R . .
C4 C 1.1030(4) 0.1452(4) 0.6608(3) 0.0350(10) Uani 1 1 d . . .
H4A H 1.1732 0.1404 0.6111 0.042 Uiso 1 1 calc R . .
C5 C 1.1045(4) 0.2047(3) 0.7026(3) 0.0271(9) Uani 1 1 d . . .
H5A H 1.1767 0.2408 0.6807 0.033 Uiso 1 1 calc R . .
C6 C 1.0033(3) 0.2136(3) 0.7761(3) 0.0211(8) Uani 1 1 d . . .
C7 C 1.0457(3) 0.2436(3) 0.9205(3) 0.0221(8) Uani 1 1 d . . .
C8 C 1.0402(4) 0.1454(3) 0.9681(3) 0.0285(9) Uani 1 1 d . . .
H8A H 1.0212 0.1050 0.9452 0.034 Uiso 1 1 calc R . .
C9 C 1.0623(4) 0.1065(4) 1.0491(4) 0.0380(11) Uani 1 1 d . . .
H9A H 1.0572 0.0397 1.0817 0.046 Uiso 1 1 calc R . .
C10 C 1.0918(4) 0.1644(4) 1.0825(3) 0.0374(11) Uani 1 1 d . . .
H10A H 1.1066 0.1375 1.1379 0.045 Uiso 1 1 calc R . .
C11 C 1.0997(4) 0.2614(4) 1.0350(3) 0.0353(11) Uani 1 1 d . . .
H11A H 1.1209 0.3013 1.0575 0.042 Uiso 1 1 calc R . .
C12 C 1.0769(3) 0.3011(3) 0.9548(3) 0.0266(9) Uani 1 1 d . . .
H12A H 1.0825 0.3680 0.9228 0.032 Uiso 1 1 calc R . .
C13 C 1.1462(3) 0.3806(3) 0.7294(3) 0.0224(8) Uani 1 1 d . . .
C14 C 1.2557(3) 0.3540(3) 0.7257(3) 0.0268(9) Uani 1 1 d . . .
H14A H 1.2592 0.2928 0.7693 0.032 Uiso 1 1 calc R . .
C15 C 1.3585(4) 0.4144(4) 0.6600(3) 0.0329(10) Uani 1 1 d . . .
H15A H 1.4320 0.3946 0.6581 0.039 Uiso 1 1 calc R . .
C16 C 1.3542(4) 0.5050(4) 0.5965(3) 0.0322(10) Uani 1 1 d . . .
H16A H 1.4244 0.5476 0.5520 0.039 Uiso 1 1 calc R . .
C17 C 1.2466(4) 0.5321(3) 0.5987(3) 0.0302(9) Uani 1 1 d . . .
H17A H 1.2436 0.5932 0.5547 0.036 Uiso 1 1 calc R . .
C18 C 1.1433(4) 0.4710(3) 0.6647(3) 0.0242(8) Uani 1 1 d . . .
H18A H 1.0701 0.4909 0.6659 0.029 Uiso 1 1 calc R . .
P2 P 0.76064(8) 0.38116(7) 0.74764(7) 0.0173(2) Uani 1 1 d . . .
C19 C 0.6223(3) 0.2088(3) 0.8904(3) 0.0199(7) Uani 1 1 d . . .
C20 C 0.5131(4) 0.1516(3) 0.9518(3) 0.0259(8) Uani 1 1 d . . .
H20A H 0.5108 0.0887 0.9955 0.031 Uiso 1 1 calc R . .
C21 C 0.4088(4) 0.1840(3) 0.9505(3) 0.0301(9) Uani 1 1 d . . .
H21A H 0.3363 0.1439 0.9932 0.036 Uiso 1 1 calc R . .
C22 C 0.4106(4) 0.2747(3) 0.8870(3) 0.0298(9) Uani 1 1 d . . .
H22A H 0.3392 0.2977 0.8864 0.036 Uiso 1 1 calc R . .
C23 C 0.5173(3) 0.3325(3) 0.8238(3) 0.0248(8) Uani 1 1 d . . .
H23A H 0.5182 0.3945 0.7791 0.030 Uiso 1 1 calc R . .
C24 C 0.6225(3) 0.3015(3) 0.8246(3) 0.0188(7) Uani 1 1 d . . .
C25 C 0.8330(3) 0.3418(3) 0.6500(3) 0.0203(7) Uani 1 1 d . . .
C26 C 0.7756(4) 0.2802(3) 0.6369(3) 0.0304(9) Uani 1 1 d . . .
H26A H 0.6960 0.2545 0.6808 0.036 Uiso 1 1 calc R . .
C27 C 0.8341(5) 0.2554(4) 0.5596(4) 0.0397(11) Uani 1 1 d . . .
H27A H 0.7943 0.2126 0.5513 0.048 Uiso 1 1 calc R . .
C28 C 0.9490(4) 0.2926(4) 0.4952(4) 0.0382(11) Uani 1 1 d . . .
H28A H 0.9885 0.2761 0.4423 0.046 Uiso 1 1 calc R . .
C29 C 1.0067(4) 0.3540(4) 0.5079(4) 0.0413(12) Uani 1 1 d . . .
H29A H 1.0859 0.3802 0.4633 0.050 Uiso 1 1 calc R . .
C30 C 0.9497(4) 0.3779(3) 0.5856(3) 0.0299(9) Uani 1 1 d . . .
H30A H 0.9908 0.4190 0.5947 0.036 Uiso 1 1 calc R . .
C31 C 0.7175(3) 0.4944(3) 0.6856(3) 0.0197(7) Uani 1 1 d . . .
C32 C 0.6972(4) 0.5127(3) 0.6049(3) 0.0248(8) Uani 1 1 d . . .
H32A H 0.7037 0.4648 0.5824 0.030 Uiso 1 1 calc R . .
C33 C 0.6678(4) 0.6001(3) 0.5579(3) 0.0289(9) Uani 1 1 d . . .
H33A H 0.6544 0.6120 0.5032 0.035 Uiso 1 1 calc R . .
C34 C 0.6579(4) 0.6701(3) 0.5902(3) 0.0345(10) Uani 1 1 d . . .
H34A H 0.6374 0.7298 0.5580 0.041 Uiso 1 1 calc R . .
C35 C 0.6779(4) 0.6530(3) 0.6698(3) 0.0292(9) Uani 1 1 d . . .
H35A H 0.6722 0.7014 0.6915 0.035 Uiso 1 1 calc R . .
C36 C 0.7065(3) 0.5650(3) 0.7178(3) 0.0251(8) Uani 1 1 d . . .
H36A H 0.7184 0.5533 0.7731 0.030 Uiso 1 1 calc R . .
P3 P 0.70650(8) 0.31465(7) 1.00744(7) 0.0183(2) Uani 1 1 d . . .
C37 C 0.7494(3) 0.1284(3) 1.0291(3) 0.0227(8) Uani 1 1 d . . .
C38 C 0.7673(4) 0.0374(3) 1.0810(3) 0.0320(10) Uani 1 1 d . . .
H38A H 0.7749 -0.0086 1.0560 0.038 Uiso 1 1 calc R . .
C39 C 0.7746(5) 0.0106(4) 1.1675(4) 0.0412(12) Uani 1 1 d . . .
H39A H 0.7896 -0.0516 1.1996 0.049 Uiso 1 1 calc R . .
C40 C 0.7596(5) 0.0760(4) 1.2063(4) 0.0385(11) Uani 1 1 d . . .
H40A H 0.7641 0.0590 1.2656 0.046 Uiso 1 1 calc R . .
C41 C 0.7383(4) 0.1658(3) 1.1588(3) 0.0320(10) Uani 1 1 d . . .
H41A H 0.7262 0.2097 1.1868 0.038 Uiso 1 1 calc R . .
C42 C 0.7339(3) 0.1944(3) 1.0701(3) 0.0218(8) Uani 1 1 d . . .
C43 C 0.5467(3) 0.3020(3) 1.0502(3) 0.0210(8) Uani 1 1 d . . .
C44 C 0.4727(4) 0.2226(3) 1.1305(3) 0.0282(9) Uani 1 1 d . . .
H44A H 0.5057 0.1685 1.1587 0.034 Uiso 1 1 calc R . .
C45 C 0.3510(4) 0.2224(4) 1.1691(3) 0.0326(10) Uani 1 1 d . . .
H45A H 0.3010 0.1678 1.2226 0.039 Uiso 1 1 calc R . .
C46 C 0.3029(4) 0.3018(4) 1.1296(4) 0.0344(11) Uani 1 1 d . . .
H46A H 0.2201 0.3026 1.1578 0.041 Uiso 1 1 calc R . .
C47 C 0.3747(4) 0.3798(4) 1.0493(4) 0.0330(10) Uani 1 1 d . . .
H47A H 0.3412 0.4337 1.0214 0.040 Uiso 1 1 calc R . .
C48 C 0.4956(4) 0.3794(3) 1.0093(3) 0.0259(8) Uani 1 1 d . . .
H48A H 0.5445 0.4328 0.9532 0.031 Uiso 1 1 calc R . .
C49 C 0.7208(3) 0.3755(3) 1.0759(3) 0.0219(8) Uani 1 1 d . . .
C50 C 0.8345(4) 0.4055(3) 1.0552(3) 0.0279(9) Uani 1 1 d . . .
H50A H 0.9000 0.3989 1.0034 0.033 Uiso 1 1 calc R . .
C51 C 0.8530(4) 0.4450(4) 1.1094(3) 0.0342(10) Uani 1 1 d . . .
H51A H 0.9310 0.4628 1.0962 0.041 Uiso 1 1 calc R . .
C52 C 0.7586(4) 0.4583(4) 1.1820(3) 0.0347(10) Uani 1 1 d . . .
H52A H 0.7711 0.4856 1.2188 0.042 Uiso 1 1 calc R . .
C53 C 0.6448(4) 0.4314(4) 1.2011(4) 0.0348(10) Uani 1 1 d . . .
H53A H 0.5793 0.4417 1.2503 0.042 Uiso 1 1 calc R . .
C54 C 0.6263(4) 0.3899(3) 1.1488(3) 0.0285(9) Uani 1 1 d . . .
H54A H 0.5482 0.3711 1.1630 0.034 Uiso 1 1 calc R . .
C55 C 0.5078(14) 0.8682(14) 0.2543(11) 0.206(11) Uani 1 1 d . . .
H55A H 0.5891 0.8974 0.2056 0.247 Uiso 1 1 calc R . .
H55B H 0.4856 0.8195 0.2387 0.247 Uiso 1 1 calc R . .
Cl2 Cl 0.5069(4) 0.8129(3) 0.3671(4) 0.1717(17) Uani 1 1 d . . .
Cl3 Cl 0.4183(6) 0.9508(3) 0.2448(3) 0.184(2) Uani 1 1 d . . .
C56 C 0.0981(7) 0.7472(5) 0.7124(5) 0.072(2) Uani 1 1 d . . .
H56A H 0.0862 0.7407 0.7767 0.086 Uiso 1 1 calc R . .
H56B H 0.0702 0.6854 0.7199 0.086 Uiso 1 1 calc R . .
Cl4 Cl 0.2490(2) 0.77615(17) 0.63360(16) 0.0893(6) Uani 1 1 d . . .
Cl5 Cl 0.0144(2) 0.83333(15) 0.67058(15) 0.0795(6) Uani 1 1 d . . .
C57 C 0.3358(18) 0.0588(14) 0.4444(13) 0.256(8) Uani 0.751(8) 1 d P A 1
H57A H 0.3121 0.0212 0.5141 0.307 Uiso 0.751(8) 1 calc PR A 1
H57B H 0.3549 0.0109 0.4174 0.307 Uiso 0.751(8) 1 calc PR A 1
Cl6 Cl 0.4545(12) 0.0936(7) 0.4170(13) 0.353(9) Uani 0.751(8) 1 d P A 1
Cl7 Cl 0.2110(7) 0.0712(3) 0.4489(3) 0.185(3) Uani 0.751(8) 1 d P A 1
C58 C 0.2110(7) 0.0712(3) 0.4489(3) 0.185(3) Uani 0.249(8) 1 d P A 2
H58A H 0.2089 0.1386 0.4104 0.222 Uiso 0.249(8) 1 calc PR A 2
H58B H 0.1534 0.0549 0.5167 0.222 Uiso 0.249(8) 1 calc PR A 2
Cl8 Cl 0.1653(9) -0.0028(7) 0.4035(7) 0.092(4) Uani 0.249(8) 1 d P A 2
Cl9 Cl 0.3358(18) 0.0588(14) 0.4444(13) 0.256(8) Uani 0.249(8) 1 d P A 2

loop_
_atom_site_aniso_label
_atom_site_aniso_U_11
_atom_site_aniso_U_22
_atom_site_aniso_U_33
_atom_site_aniso_U_23
_atom_site_aniso_U_13
_atom_site_aniso_U_12
Cu1 0.0160(2) 0.0203(2) 0.0213(2) -0.01004(19) -0.00984(18) 0.00298(17)
Cl1 0.0249(5) 0.0236(5) 0.0382(6) -0.0159(4) -0.0146(4) 0.0018(4)
Si1 0.0198(5) 0.0183(5) 0.0246(5) -0.0095(4) -0.0103(4) 0.0028(4)
F1 0.0320(13) 0.0182(12) 0.0397(15) -0.0110(11) -0.0148(11) -0.0010(10)
P1 0.0152(4) 0.0200(5) 0.0207(5) -0.0089(4) -0.0089(4) 0.0039(3)
C1 0.0241(19) 0.024(2) 0.0222(19) -0.0108(16) -0.0138(16) 0.0081(15)
C2 0.032(2) 0.025(2) 0.031(2) -0.0145(18) -0.0164(18) 0.0052(17)
C3 0.041(3) 0.036(3) 0.039(3) -0.026(2) -0.019(2) 0.011(2)
C4 0.038(2) 0.038(3) 0.032(2) -0.022(2) -0.011(2) 0.008(2)
C5 0.0228(19) 0.030(2) 0.028(2) -0.0148(18) -0.0093(17) 0.0075(16)
C6 0.0215(18) 0.0192(18) 0.0236(19) -0.0086(16) -0.0120(16) 0.0080(15)
C7 0.0169(17) 0.025(2) 0.0234(19) -0.0091(16) -0.0089(15) 0.0050(15)
C8 0.029(2) 0.027(2) 0.031(2) -0.0124(18) -0.0148(18) 0.0114(17)
C9 0.037(2) 0.040(3) 0.032(2) -0.009(2) -0.018(2) 0.016(2)
C10 0.028(2) 0.061(3) 0.025(2) -0.017(2) -0.0147(18) 0.015(2)
C11 0.025(2) 0.059(3) 0.036(3) -0.029(2) -0.0173(19) 0.008(2)
C12 0.0210(19) 0.033(2) 0.028(2) -0.0151(18) -0.0104(16) 0.0022(16)
C13 0.0194(18) 0.027(2) 0.0229(19) -0.0131(16) -0.0079(15) 0.0016(15)
C14 0.0185(18) 0.036(2) 0.027(2) -0.0139(18) -0.0099(16) 0.0036(16)
C15 0.0168(18) 0.054(3) 0.030(2) -0.022(2) -0.0069(17) 0.0012(18)
C16 0.025(2) 0.044(3) 0.024(2) -0.015(2) -0.0045(17) -0.0078(19)
C17 0.033(2) 0.031(2) 0.023(2) -0.0113(18) -0.0091(18) 0.0008(18)
C18 0.0247(19) 0.032(2) 0.0206(19) -0.0144(17) -0.0108(16) 0.0046(16)
P2 0.0164(4) 0.0191(5) 0.0184(5) -0.0076(4) -0.0094(4) 0.0013(3)
C19 0.0170(17) 0.0219(19) 0.0210(18) -0.0101(15) -0.0072(15) 0.0010(14)
C20 0.0233(19) 0.023(2) 0.028(2) -0.0084(17) -0.0100(17) -0.0011(16)
C21 0.0181(18) 0.036(2) 0.033(2) -0.014(2) -0.0081(17) -0.0031(17)
C22 0.0182(18) 0.042(3) 0.033(2) -0.018(2) -0.0135(17) 0.0044(17)
C23 0.0229(19) 0.028(2) 0.025(2) -0.0092(17) -0.0137(16) 0.0015(16)
C24 0.0161(16) 0.0227(19) 0.0198(18) -0.0102(15) -0.0082(14) 0.0006(14)
C25 0.0193(17) 0.0187(18) 0.0200(18) -0.0063(15) -0.0078(15) 0.0026(14)
C26 0.033(2) 0.032(2) 0.025(2) -0.0133(18) -0.0091(18) -0.0032(18)
C27 0.053(3) 0.038(3) 0.040(3) -0.025(2) -0.022(2) 0.004(2)
C28 0.043(3) 0.049(3) 0.031(2) -0.025(2) -0.016(2) 0.017(2)
C29 0.027(2) 0.062(3) 0.033(3) -0.026(2) -0.0046(19) 0.003(2)
C30 0.023(2) 0.039(2) 0.027(2) -0.0154(19) -0.0073(17) -0.0007(18)
C31 0.0169(17) 0.0223(19) 0.0209(18) -0.0084(15) -0.0097(15) 0.0022(14)
C32 0.030(2) 0.026(2) 0.024(2) -0.0112(17) -0.0154(17) 0.0044(16)
C33 0.033(2) 0.032(2) 0.024(2) -0.0089(18) -0.0169(18) 0.0052(18)
C34 0.036(2) 0.028(2) 0.034(2) -0.0068(19) -0.017(2) 0.0099(19)
C35 0.034(2) 0.024(2) 0.031(2) -0.0139(18) -0.0144(19) 0.0076(17)
C36 0.0229(19) 0.029(2) 0.026(2) -0.0150(18) -0.0099(16) 0.0042(16)
P3 0.0163(4) 0.0213(5) 0.0197(5) -0.0100(4) -0.0087(4) 0.0027(4)
C37 0.0168(17) 0.0218(19) 0.0233(19) -0.0054(16) -0.0073(15) 0.0026(14)
C38 0.034(2) 0.026(2) 0.034(2) -0.0107(19) -0.016(2) 0.0089(18)
C39 0.045(3) 0.030(3) 0.042(3) -0.005(2) -0.025(2) 0.016(2)
C40 0.046(3) 0.039(3) 0.033(2) -0.008(2) -0.027(2) 0.010(2)
C41 0.037(2) 0.033(2) 0.027(2) -0.0093(19) -0.0185(19) 0.0053(19)
C42 0.0182(17) 0.025(2) 0.0215(19) -0.0079(16) -0.0105(15) 0.0051(15)
C43 0.0192(17) 0.026(2) 0.0232(19) -0.0151(16) -0.0092(15) 0.0019(15)
C44 0.0220(19) 0.031(2) 0.027(2) -0.0088(18) -0.0104(17) 0.0011(17)
C45 0.0199(19) 0.043(3) 0.030(2) -0.016(2) -0.0052(17) -0.0049(18)
C46 0.0167(19) 0.055(3) 0.043(3) -0.031(2) -0.0127(18) 0.0074(19)
C47 0.029(2) 0.039(3) 0.041(3) -0.022(2) -0.020(2) 0.0140(19)
C48 0.025(2) 0.028(2) 0.029(2) -0.0146(18) -0.0134(17) 0.0045(16)
C49 0.0230(18) 0.023(2) 0.0229(19) -0.0107(16) -0.0121(16) 0.0021(15)
C50 0.0197(19) 0.038(2) 0.029(2) -0.0196(19) -0.0078(17) 0.0020(17)
C51 0.027(2) 0.045(3) 0.035(2) -0.020(2) -0.0122(19) -0.0058(19)
C52 0.041(3) 0.039(3) 0.027(2) -0.018(2) -0.011(2) -0.009(2)
C53 0.030(2) 0.041(3) 0.037(3) -0.026(2) -0.0089(19) 0.0010(19)
C54 0.025(2) 0.036(2) 0.027(2) -0.0177(19) -0.0087(17) 0.0015(17)
C55 0.165(13) 0.233(18) 0.149(13) -0.123(14) 0.061(10) -0.165(14)
Cl2 0.136(3) 0.158(4) 0.205(5) -0.091(3) -0.046(3) 0.012(3)
Cl3 0.277(6) 0.105(3) 0.155(3) -0.018(2) -0.098(4) -0.081(3)
C56 0.087(5) 0.053(4) 0.056(4) -0.004(3) -0.029(4) -0.017(4)
Cl4 0.0877(14) 0.0897(15) 0.0685(12) -0.0180(11) -0.0254(11) -0.0146(11)
Cl5 0.1068(15) 0.0670(12) 0.0676(11) -0.0325(10) -0.0363(11) 0.0090(11)
C57 0.267(19) 0.34(2) 0.285(19) -0.201(18) -0.170(17) 0.109(17)
Cl6 0.295(13) 0.184(8) 0.61(3) -0.192(12) -0.210(15) 0.128(9)
Cl7 0.299(8) 0.106(3) 0.079(2) -0.036(2) -0.018(3) -0.004(4)
C58 0.299(8) 0.106(3) 0.079(2) -0.036(2) -0.018(3) -0.004(4)
Cl8 0.106(7) 0.072(6) 0.085(6) -0.019(5) -0.042(5) -0.003(5)
Cl9 0.267(19) 0.34(2) 0.285(19) -0.201(18) -0.170(17) 0.109(17)

loop_
_atom_type_symbol
_atom_type_description
_atom_type_scat_dispersion_real
_atom_type_scat_dispersion_imag
_atom_type_scat_source
C C 0.0033 0.0016 'International Tables Vol C Tables 4.2.6.8 and 6.1.1.4'
H H 0.0000 0.0000 'International Tables Vol C Tables 4.2.6.8 and 6.1.1.4'
F F 0.0171 0.0103 'International Tables Vol C Tables 4.2.6.8 and 6.1.1.4'
Si Si 0.0817 0.0704 'International Tables Vol C Tables 4.2.6.8 and 6.1.1.4'
P P 0.1023 0.0942 'International Tables Vol C Tables 4.2.6.8 and 6.1.1.4'
Cl Cl 0.1484 0.1585 'International Tables Vol C Tables 4.2.6.8 and 6.1.1.4'
Cu Cu 0.3201 1.2651 'International Tables Vol C Tables 4.2.6.8 and 6.1.1.4'

loop_
_geom_angle_atom_site_label_1
_geom_angle_atom_site_label_2
_geom_angle_atom_site_label_3
_geom_angle
P1 Cu1 P2 110.64(4)
P1 Cu1 P3 112.20(4)
P2 Cu1 P3 111.55(4)
P1 Cu1 Cl1 104.76(4)
P2 Cu1 Cl1 113.06(4)
P3 Cu1 Cl1 104.32(4)
F1 Si1 C37 99.58(17)
F1 Si1 C19 99.60(16)
C37 Si1 C19 115.46(18)
F1 Si1 C1 99.04(16)
C37 Si1 C1 115.40(17)
C19 Si1 C1 121.27(18)
C7 P1 C6 105.85(18)
C7 P1 C13 99.86(18)
C6 P1 C13 104.69(18)
C7 P1 Cu1 117.49(13)
C6 P1 Cu1 112.68(13)
C13 P1 Cu1 114.73(14)
C2 C1 C6 117.3(4)
C2 C1 Si1 112.0(3)
C6 C1 Si1 130.5(3)
C3 C2 C1 122.2(4)
C3 C2 H2A 118.9
C1 C2 H2A 118.9
C4 C3 C2 119.8(4)
C4 C3 H3A 120.1
C2 C3 H3A 120.1
C3 C4 C5 119.5(4)
C3 C4 H4A 120.3
C5 C4 H4A 120.3
C4 C5 C6 122.1(4)
C4 C5 H5A 118.9
C6 C5 H5A 118.9
C5 C6 C1 119.1(4)
C5 C6 P1 119.8(3)
C1 C6 P1 120.8(3)
C8 C7 C12 118.3(4)
C8 C7 P1 124.7(3)
C12 C7 P1 116.9(3)
C9 C8 C7 120.3(4)
C9 C8 H8A 119.9
C7 C8 H8A 119.9
C10 C9 C8 120.5(5)
C10 C9 H9A 119.8
C8 C9 H9A 119.8
C11 C10 C9 119.8(4)
C11 C10 H10A 120.1
C9 C10 H10A 120.1
C10 C11 C12 120.4(4)
C10 C11 H11A 119.8
C12 C11 H11A 119.8
C11 C12 C7 120.7(4)
C11 C12 H12A 119.6
C7 C12 H12A 119.6
C18 C13 C14 118.1(4)
C18 C13 P1 119.7(3)
C14 C13 P1 122.1(3)
C15 C14 C13 121.5(4)
C15 C14 H14A 119.2
C13 C14 H14A 119.2
C14 C15 C16 119.7(4)
C14 C15 H15A 120.2
C16 C15 H15A 120.2
C17 C16 C15 119.5(4)
C17 C16 H16A 120.3
C15 C16 H16A 120.3
C16 C17 C18 120.7(4)
C16 C17 H17A 119.7
C18 C17 H17A 119.7
C17 C18 C13 120.5(4)
C17 C18 H18A 119.8
C13 C18 H18A 119.8
C24 P2 C31 104.30(17)
C24 P2 C25 102.63(17)
C31 P2 C25 101.41(18)
C24 P2 Cu1 107.01(13)
C31 P2 Cu1 116.48(13)
C25 P2 Cu1 122.88(13)
C20 C19 C24 117.3(3)
C20 C19 Si1 111.9(3)
C24 C19 Si1 130.8(3)
C21 C20 C19 122.1(4)
C21 C20 H20A 119.0
C19 C20 H20A 119.0
C22 C21 C20 119.8(4)
C22 C21 H21A 120.1
C20 C21 H21A 120.1
C21 C22 C23 119.7(4)
C21 C22 H22A 120.2
C23 C22 H22A 120.2
C24 C23 C22 121.4(4)
C24 C23 H23A 119.3
C22 C23 H23A 119.3
C23 C24 C19 119.8(3)
C23 C24 P2 120.9(3)
C19 C24 P2 119.2(3)
C26 C25 C30 119.0(4)
C26 C25 P2 122.9(3)
C30 C25 P2 118.0(3)
C25 C26 C27 120.2(4)
C25 C26 H26A 119.9
C27 C26 H26A 119.9
C28 C27 C26 120.4(5)
C28 C27 H27A 119.8
C26 C27 H27A 119.8
C27 C28 C29 119.6(4)
C27 C28 H28A 120.2
C29 C28 H28A 120.2
C28 C29 C30 120.4(4)
C28 C29 H29A 119.8
C30 C29 H29A 119.8
C29 C30 C25 120.3(4)
C29 C30 H30A 119.8
C25 C30 H30A 119.8
C36 C31 C32 118.9(4)
C36 C31 P2 119.3(3)
C32 C31 P2 121.8(3)
C33 C32 C31 120.4(4)
C33 C32 H32A 119.8
C31 C32 H32A 119.8
C34 C33 C32 120.2(4)
C34 C33 H33A 119.9
C32 C33 H33A 119.9
C33 C34 C35 119.9(4)
C33 C34 H34A 120.1
C35 C34 H34A 120.1
C34 C35 C36 120.2(4)
C34 C35 H35A 119.9
C36 C35 H35A 119.9
C31 C36 C35 120.4(4)
C31 C36 H36A 119.8
C35 C36 H36A 119.8
C43 P3 C42 102.85(18)
C43 P3 C49 100.54(18)
C42 P3 C49 102.31(19)
C43 P3 Cu1 124.81(14)
C42 P3 Cu1 110.35(13)
C49 P3 Cu1 113.29(13)
C38 C37 C42 117.1(4)
C38 C37 Si1 114.2(3)
C42 C37 Si1 128.7(3)
C39 C38 C37 123.2(5)
C39 C38 H38A 118.4
C37 C38 H38A 118.4
C40 C39 C38 118.9(4)
C40 C39 H39A 120.5
C38 C39 H39A 120.5
C41 C40 C39 119.7(5)
C41 C40 H40A 120.1
C39 C40 H40A 120.1
C40 C41 C42 121.9(5)
C40 C41 H41A 119.1
C42 C41 H41A 119.1
C41 C42 C37 119.2(4)
C41 C42 P3 121.2(3)
C37 C42 P3 119.6(3)
C48 C43 C44 118.5(4)
C48 C43 P3 118.5(3)
C44 C43 P3 122.5(3)
C45 C44 C43 120.3(4)
C45 C44 H44A 119.9
C43 C44 H44A 119.9
C46 C45 C44 120.0(4)
C46 C45 H45A 120.0
C44 C45 H45A 120.0
C47 C46 C45 120.3(4)
C47 C46 H46A 119.8
C45 C46 H46A 119.8
C46 C47 C48 119.8(4)
C46 C47 H47A 120.1
C48 C47 H47A 120.1
C47 C48 C43 121.0(4)
C47 C48 H48A 119.5
C43 C48 H48A 119.5
C54 C49 C50 118.7(4)
C54 C49 P3 124.1(3)
C50 C49 P3 117.2(3)
C51 C50 C49 120.7(4)
C51 C50 H50A 119.7
C49 C50 H50A 119.7
C52 C51 C50 120.1(4)
C52 C51 H51A 120.0
C50 C51 H51A 120.0
C51 C52 C53 119.6(4)
C51 C52 H52A 120.2
C53 C52 H52A 120.2
C54 C53 C52 120.4(4)
C54 C53 H53A 119.8
C52 C53 H53A 119.8
C53 C54 C49 120.5(4)
C53 C54 H54A 119.7
C49 C54 H54A 119.7
Cl3 C55 Cl2 114.6(8)
Cl3 C55 H55A 108.6
Cl2 C55 H55A 108.6
Cl3 C55 H55B 108.6
Cl2 C55 H55B 108.6
H55A C55 H55B 107.6
Cl4 C56 Cl5 112.1(4)
Cl4 C56 H56A 109.2
Cl5 C56 H56A 109.2
Cl4 C56 H56B 109.2
Cl5 C56 H56B 109.2
H56A C56 H56B 107.9
Cl6 C57 Cl7 153.5(16)
Cl6 C57 H57A 98.1
Cl7 C57 H57A 98.1
Cl6 C57 H57B 98.1
Cl7 C57 H57B 98.1
H57A C57 H57B 103.7

loop_
_geom_bond_atom_site_label_1
_geom_bond_atom_site_label_2
_geom_bond_distance
Cu1 P1 2.2924(12)
Cu1 P2 2.2980(11)
Cu1 P3 2.3205(13)
Cu1 Cl1 2.3314(13)
Cu1 Si1 3.4771(17)
Si1 F1 1.621(3)
Si1 C37 1.885(4)
Si1 C19 1.886(4)
Si1 C1 1.894(4)
P1 C7 1.823(4)
P1 C6 1.835(4)
P1 C13 1.836(4)
C1 C2 1.408(6)
C1 C6 1.420(6)
C2 C3 1.389(6)
C2 H2A 0.9500
C3 C4 1.377(7)
C3 H3A 0.9500
C4 C5 1.380(6)
C4 H4A 0.9500
C5 C6 1.399(6)
C5 H5A 0.9500
C7 C8 1.400(6)
C7 C12 1.401(6)
C8 C9 1.393(6)
C8 H8A 0.9500
C9 C10 1.382(8)
C9 H9A 0.9500
C10 C11 1.379(8)
C10 H10A 0.9500
C11 C12 1.386(6)
C11 H11A 0.9500
C12 H12A 0.9500
C13 C18 1.398(6)
C13 C14 1.399(6)
C14 C15 1.379(6)
C14 H14A 0.9500
C15 C16 1.396(7)
C15 H15A 0.9500
C16 C17 1.385(7)
C16 H16A 0.9500
C17 C18 1.387(6)
C17 H17A 0.9500
C18 H18A 0.9500
P2 C24 1.828(4)
P2 C31 1.832(4)
P2 C25 1.839(4)
C19 C20 1.406(5)
C19 C24 1.417(6)
C20 C21 1.385(6)
C20 H20A 0.9500
C21 C22 1.376(7)
C21 H21A 0.9500
C22 C23 1.391(6)
C22 H22A 0.9500
C23 C24 1.387(5)
C23 H23A 0.9500
C25 C26 1.381(6)
C25 C30 1.388(6)
C26 C27 1.394(6)
C26 H26A 0.9500
C27 C28 1.374(7)
C27 H27A 0.9500
C28 C29 1.375(7)
C28 H28A 0.9500
C29 C30 1.388(6)
C29 H29A 0.9500
C30 H30A 0.9500
C31 C36 1.388(6)
C31 C32 1.403(5)
C32 C33 1.388(6)
C32 H32A 0.9500
C33 C34 1.381(7)
C33 H33A 0.9500
C34 C35 1.388(7)
C34 H34A 0.9500
C35 C36 1.393(6)
C35 H35A 0.9500
C36 H36A 0.9500
P3 C43 1.828(4)
P3 C42 1.832(4)
P3 C49 1.834(4)
C37 C38 1.394(6)
C37 C42 1.417(6)
C38 C39 1.388(7)
C38 H38A 0.9500
C39 C40 1.383(8)
C39 H39A 0.9500
C40 C41 1.375(7)
C40 H40A 0.9500
C41 C42 1.402(6)
C41 H41A 0.9500
C43 C48 1.392(6)
C43 C44 1.400(6)
C44 C45 1.392(6)
C44 H44A 0.9500
C45 C46 1.383(7)
C45 H45A 0.9500
C46 C47 1.379(7)
C46 H46A 0.9500
C47 C48 1.385(6)
C47 H47A 0.9500
C48 H48A 0.9500
C49 C54 1.387(6)
C49 C50 1.395(5)
C50 C51 1.389(6)
C50 H50A 0.9500
C51 C52 1.375(7)
C51 H51A 0.9500
C52 C53 1.391(6)
C52 H52A 0.9500
C53 C54 1.384(6)
C53 H53A 0.9500
C54 H54A 0.9500
C55 Cl3 1.66(2)
C55 Cl2 1.73(2)
C55 H55A 0.9900
C55 H55B 0.9900
C56 Cl4 1.755(8)
C56 Cl5 1.756(8)
C56 H56A 0.9900
C56 H56B 0.9900
C57 Cl6 1.442(17)
C57 Cl7 1.550(17)
C57 H57A 0.9900
C57 H57B 0.9900

loop_
_geom_torsion_atom_site_label_1
_geom_torsion_atom_site_label_2
_geom_torsion_atom_site_label_3
_geom_torsion_atom_site_label_4
_geom_torsion
P2 Cu1 P1 C7 -151.29(15)
P3 Cu1 P1 C7 -26.00(16)
Cl1 Cu1 P1 C7 86.57(15)
P2 Cu1 P1 C6 -27.84(15)
P3 Cu1 P1 C6 97.45(15)
Cl1 Cu1 P1 C6 -149.98(14)
P2 Cu1 P1 C13 91.84(15)
P3 Cu1 P1 C13 -142.87(14)
Cl1 Cu1 P1 C13 -30.31(15)
F1 Si1 C1 C2 25.3(3)
C37 Si1 C1 C2 130.5(3)
C19 Si1 C1 C2 -81.9(3)
F1 Si1 C1 C6 -149.6(4)
C37 Si1 C1 C6 -44.5(4)
C19 Si1 C1 C6 103.2(4)
C6 C1 C2 C3 -0.3(6)
Si1 C1 C2 C3 -175.9(4)
C1 C2 C3 C4 0.9(7)
C2 C3 C4 C5 -0.8(7)
C3 C4 C5 C6 0.2(7)
C4 C5 C6 C1 0.3(6)
C4 C5 C6 P1 -173.6(4)
C2 C1 C6 C5 -0.3(6)
Si1 C1 C6 C5 174.4(3)
C2 C1 C6 P1 173.6(3)
Si1 C1 C6 P1 -11.7(5)
C7 P1 C6 C5 -91.7(4)
C13 P1 C6 C5 13.3(4)
Cu1 P1 C6 C5 138.7(3)
C7 P1 C6 C1 94.5(3)
C13 P1 C6 C1 -160.5(3)
Cu1 P1 C6 C1 -35.2(4)
C6 P1 C7 C8 -15.1(4)
C13 P1 C7 C8 -123.6(4)
Cu1 P1 C7 C8 111.7(3)
C6 P1 C7 C12 168.1(3)
C13 P1 C7 C12 59.6(3)
Cu1 P1 C7 C12 -65.1(3)
C12 C7 C8 C9 1.6(6)
P1 C7 C8 C9 -175.1(3)
C7 C8 C9 C10 -1.0(7)
C8 C9 C10 C11 -0.2(7)
C9 C10 C11 C12 0.8(7)
C10 C11 C12 C7 -0.1(6)
C8 C7 C12 C11 -1.1(6)
P1 C7 C12 C11 175.9(3)
C7 P1 C13 C18 -144.4(3)
C6 P1 C13 C18 106.2(3)
Cu1 P1 C13 C18 -17.8(4)
C7 P1 C13 C14 32.6(4)
C6 P1 C13 C14 -76.8(4)
Cu1 P1 C13 C14 159.1(3)
C18 C13 C14 C15 -0.3(6)
P1 C13 C14 C15 -177.3(3)
C13 C14 C15 C16 0.9(7)
C14 C15 C16 C17 -1.4(7)
C15 C16 C17 C18 1.3(7)
C16 C17 C18 C13 -0.7(6)
C14 C13 C18 C17 0.1(6)
P1 C13 C18 C17 177.2(3)
P1 Cu1 P2 C24 109.88(14)
P3 Cu1 P2 C24 -15.77(14)
Cl1 Cu1 P2 C24 -132.97(14)
P1 Cu1 P2 C31 -133.96(14)
P3 Cu1 P2 C31 100.38(14)
Cl1 Cu1 P2 C31 -16.82(15)
P1 Cu1 P2 C25 -8.15(16)
P3 Cu1 P2 C25 -133.81(15)
Cl1 Cu1 P2 C25 108.99(15)
F1 Si1 C19 C20 34.0(3)
C37 Si1 C19 C20 -71.6(3)
C1 Si1 C19 C20 140.8(3)
F1 Si1 C19 C24 -146.8(4)
C37 Si1 C19 C24 107.7(4)
C1 Si1 C19 C24 -40.0(4)
C24 C19 C20 C21 -1.5(6)
Si1 C19 C20 C21 177.9(4)
C19 C20 C21 C22 0.6(7)
C20 C21 C22 C23 0.9(7)
C21 C22 C23 C24 -1.4(7)
C22 C23 C24 C19 0.5(6)
C22 C23 C24 P2 -175.2(3)
C20 C19 C24 C23 0.9(6)
Si1 C19 C24 C23 -178.3(3)
C20 C19 C24 P2 176.7(3)
Si1 C19 C24 P2 -2.5(5)
C31 P2 C24 C23 1.7(4)
C25 P2 C24 C23 -103.7(3)
Cu1 P2 C24 C23 125.7(3)
C31 P2 C24 C19 -174.0(3)
C25 P2 C24 C19 80.5(3)
Cu1 P2 C24 C19 -50.0(3)
C24 P2 C25 C26 11.5(4)
C31 P2 C25 C26 -96.2(4)
Cu1 P2 C25 C26 131.6(3)
C24 P2 C25 C30 -170.0(3)
C31 P2 C25 C30 82.3(4)
Cu1 P2 C25 C30 -49.9(4)
C30 C25 C26 C27 -0.6(7)
P2 C25 C26 C27 177.9(4)
C25 C26 C27 C28 -0.5(8)
C26 C27 C28 C29 0.5(8)
C27 C28 C29 C30 0.5(8)
C28 C29 C30 C25 -1.6(8)
C26 C25 C30 C29 1.6(7)
P2 C25 C30 C29 -176.9(4)
C24 P2 C31 C36 101.0(3)
C25 P2 C31 C36 -152.6(3)
Cu1 P2 C31 C36 -16.6(4)
C24 P2 C31 C32 -80.1(4)
C25 P2 C31 C32 26.3(4)
Cu1 P2 C31 C32 162.2(3)
C36 C31 C32 C33 0.6(6)
P2 C31 C32 C33 -178.2(3)
C31 C32 C33 C34 -0.2(7)
C32 C33 C34 C35 0.3(7)
C33 C34 C35 C36 -0.9(7)
C32 C31 C36 C35 -1.2(6)
P2 C31 C36 C35 177.7(3)
C34 C35 C36 C31 1.3(6)
P1 Cu1 P3 C43 -143.22(16)
P2 Cu1 P3 C43 -18.43(17)
Cl1 Cu1 P3 C43 103.94(16)
P1 Cu1 P3 C42 -20.07(14)
P2 Cu1 P3 C42 104.71(14)
Cl1 Cu1 P3 C42 -132.91(14)
P1 Cu1 P3 C49 93.96(15)
P2 Cu1 P3 C49 -141.25(15)
Cl1 Cu1 P3 C49 -18.88(15)
F1 Si1 C37 C38 28.1(3)
C19 Si1 C37 C38 133.7(3)
C1 Si1 C37 C38 -76.7(3)
F1 Si1 C37 C42 -150.6(3)
C19 Si1 C37 C42 -45.1(4)
C1 Si1 C37 C42 104.5(4)
C42 C37 C38 C39 -2.4(7)
Si1 C37 C38 C39 178.7(4)
C37 C38 C39 C40 2.2(8)
C38 C39 C40 C41 -0.2(8)
C39 C40 C41 C42 -1.6(8)
C40 C41 C42 C37 1.3(7)
C40 C41 C42 P3 -179.5(4)
C38 C37 C42 C41 0.6(6)
Si1 C37 C42 C41 179.3(3)
C38 C37 C42 P3 -178.6(3)
Si1 C37 C42 P3 0.1(5)
C43 P3 C42 C41 -93.0(4)
C49 P3 C42 C41 11.0(4)
Cu1 P3 C42 C41 131.8(3)
C43 P3 C42 C37 86.1(3)
C49 P3 C42 C37 -169.9(3)
Cu1 P3 C42 C37 -49.0(3)
C42 P3 C43 C48 -173.9(3)
C49 P3 C43 C48 80.8(3)
Cu1 P3 C43 C48 -47.5(4)
C42 P3 C43 C44 14.7(4)
C49 P3 C43 C44 -90.6(4)
Cu1 P3 C43 C44 141.1(3)
C48 C43 C44 C45 -1.2(6)
P3 C43 C44 C45 170.2(3)
C43 C44 C45 C46 -1.5(7)
C44 C45 C46 C47 2.9(7)
C45 C46 C47 C48 -1.4(7)
C46 C47 C48 C43 -1.4(7)
C44 C43 C48 C47 2.7(6)
P3 C43 C48 C47 -169.1(3)
C43 P3 C49 C54 8.4(4)
C42 P3 C49 C54 -97.4(4)
Cu1 P3 C49 C54 143.8(3)
C43 P3 C49 C50 -174.2(3)
C42 P3 C49 C50 80.0(4)
Cu1 P3 C49 C50 -38.8(4)
C54 C49 C50 C51 3.0(7)
P3 C49 C50 C51 -174.6(4)
C49 C50 C51 C52 -2.5(8)
C50 C51 C52 C53 0.4(8)
C51 C52 C53 C54 1.3(8)
C52 C53 C54 C49 -0.8(8)
C50 C49 C54 C53 -1.3(7)
P3 C49 C54 C53 176.1(4)
